data_1545861
loop_
_publ_author_name
'Hoshino, Manabu'
'Khutia, Anupam'
'Xing, Hongzhu'
'Inokuma, Yasuhide'
'Fujita, Makoto'

_publ_section_title
;
 The crystalline sponge method updated
;
_journal_issue 2
_journal_name_full IUCrJ
_journal_page_first 139
_journal_page_last 151
_journal_paper_doi 10.1107/S2052252515024379
_journal_volume 3
_journal_year 2016
_chemical_formula_sum 'C61.47 H64.79 I6.01 N12 O4.06 Zn3'
_chemical_formula_weight 1995.85
_space_group_crystal_system monoclinic
_space_group_IT_number 15
_space_group_name_Hall '-C 2yc'
_space_group_name_H-M_alt 'C 1 2/c 1'
_symmetry_space_group_name_Hall '-C 2yc'
_symmetry_space_group_name_H-M 'C 1 2/c 1'
_atom_sites_solution_hydrogens geom
_atom_sites_solution_primary iterative
_atom_sites_solution_secondary difmap
_audit_creation_method SHELXL-2014/7
_cell_angle_alpha 90
_cell_angle_beta 99.681(2)
_cell_angle_gamma 90
_cell_formula_units_Z 8
_cell_length_a 34.4746(8)
_cell_length_b 15.0255(3)
_cell_length_c 30.1535(9)
_cell_measurement_reflns_used 13143
_cell_measurement_temperature 100(2)
_cell_measurement_theta_max 74.3290
_cell_measurement_theta_min 4.2160
_cell_volume 15397.0(7)
_computing_cell_refinement
;
CrysAlisPro, Agilent Technologies,
Version 1.171.37.35 (release 13-08-2014 CrysAlis171 .NET)
(compiled Aug 13 2014,18:06:01)
;
_computing_data_collection
;
CrysAlisPro, Agilent Technologies,
Version 1.171.37.35 (release 13-08-2014 CrysAlis171 .NET)
(compiled Aug 13 2014,18:06:01)
;
_computing_data_reduction
;
CrysAlisPro, Agilent Technologies,
Version 1.171.37.35 (release 13-08-2014 CrysAlis171 .NET)
(compiled Aug 13 2014,18:06:01)
;
_computing_molecular_graphics 'shelXle (Hubschle et al., 2011)'
_computing_publication_material 'SHELXL-2014/7 (Sheldrick, 2014)'
_computing_structure_refinement 'SHELXL-2014/7 (Sheldrick, 2014)'
_computing_structure_solution 'SHELXT-2014/5 (Sheldrick, 2014)'
_diffrn_ambient_environment N~2~
_diffrn_ambient_temperature 100(2)
_diffrn_detector 'CCD plate'
_diffrn_detector_area_resol_mean 5.2332
_diffrn_detector_type AtlasS2
_diffrn_measured_fraction_theta_full 0.999
_diffrn_measured_fraction_theta_max 0.985
_diffrn_measurement_device 'four-circle diffractometer'
_diffrn_measurement_device_type 'SuperNova, Dual, Cu at zero, AtlasS2'
_diffrn_measurement_method '\w scans'
_diffrn_radiation_monochromator mirror
_diffrn_radiation_probe x-ray
_diffrn_radiation_type 'Cu K\a'
_diffrn_radiation_wavelength 1.54184
_diffrn_reflns_av_R_equivalents 0.0332
_diffrn_reflns_av_unetI/netI 0.0457
_diffrn_reflns_Laue_measured_fraction_full 0.999
_diffrn_reflns_Laue_measured_fraction_max 0.985
_diffrn_reflns_limit_h_max 39
_diffrn_reflns_limit_h_min -43
_diffrn_reflns_limit_k_max 18
_diffrn_reflns_limit_k_min -16
_diffrn_reflns_limit_l_max 37
_diffrn_reflns_limit_l_min -33
_diffrn_reflns_number 40991
_diffrn_reflns_point_group_measured_fraction_full 0.999
_diffrn_reflns_point_group_measured_fraction_max 0.985
_diffrn_reflns_theta_full 67.684
_diffrn_reflns_theta_max 76.219
_diffrn_reflns_theta_min 3.450
_diffrn_source 'sealed X-ray tube'
_diffrn_source_type 'SuperNova (Cu) X-ray Source'
_exptl_absorpt_coefficient_mu 20.404
_exptl_absorpt_correction_T_max 0.303
_exptl_absorpt_correction_T_min 0.091
_exptl_absorpt_correction_type gaussian
_exptl_absorpt_process_details
;
CrysAlisPro, Agilent Technologies,
Version 1.171.37.35 (release 13-08-2014 CrysAlis171 .NET)
(compiled Aug 13 2014,18:06:01)
Numerical absorption correction based on gaussian integration over
   a multifaceted crystal model
Empirical absorption correction using spherical harmonics,
 implemented in SCALE3 ABSPACK scaling algorithm.
;
_exptl_crystal_colour yellow
_exptl_crystal_density_diffrn 1.722
_exptl_crystal_description block
_exptl_crystal_F_000 7670
_exptl_crystal_size_max 0.180
_exptl_crystal_size_mid 0.140
_exptl_crystal_size_min 0.070
_refine_diff_density_max 0.997
_refine_diff_density_min -0.964
_refine_diff_density_rms 0.199
_refine_ls_extinction_method none
_refine_ls_goodness_of_fit_ref 1.197
_refine_ls_hydrogen_treatment constr
_refine_ls_matrix_type full
_refine_ls_number_parameters 1132
_refine_ls_number_reflns 15886
_refine_ls_number_restraints 431
_refine_ls_restrained_S_all 1.184
_refine_ls_R_factor_all 0.0877
_refine_ls_R_factor_gt 0.0808
_refine_ls_shift/su_max 0.001
_refine_ls_shift/su_mean 0.000
_refine_ls_structure_factor_coef Fsqd
_refine_ls_weighting_details 'w=1/[\s^2^(Fo^2^)+(0.0563P)^2^+291.9056P] where P=(Fo^2^+2Fc^2^)/3'
_refine_ls_weighting_scheme calc
_refine_ls_wR_factor_gt 0.2051
_refine_ls_wR_factor_ref 0.2136
_reflns_Friedel_coverage 0.000
_reflns_number_gt 14374
_reflns_number_total 15886
_reflns_threshold_expression 'I > 2\s(I)'
_cod_data_source_file de5035.cif
_cod_data_source_block nobiletin
_cod_database_code 1545861
_shelx_shelxl_version_number 2014/7
_shelx_space_group_comment
;
The symmetry employed for this shelxl refinement is uniquely defined
by the following loop, which should always be used as a source of
symmetry information in preference to the above space-group names.
They are only intended as comments.
;
_shelx_estimated_absorpt_t_min 0.120
_shelx_estimated_absorpt_t_max 0.329

loop_
_space_group_symop_operation_xyz
'x, y, z'
'-x, y, -z+1/2'
'x+1/2, y+1/2, z'
'-x+1/2, y+1/2, -z+1/2'
'-x, -y, -z'
'x, -y, z-1/2'
'-x+1/2, -y+1/2, -z'
'x+1/2, -y+1/2, z-1/2'

loop_
_atom_site_label
_atom_site_type_symbol
_atom_site_fract_x
_atom_site_fract_y
_atom_site_fract_z
_atom_site_U_iso_or_equiv
_atom_site_adp_type
_atom_site_occupancy
_atom_site_site_symmetry_order
_atom_site_calc_flag
_atom_site_refinement_flags_posn
_atom_site_refinement_flags_adp
_atom_site_refinement_flags_occupancy
_atom_site_disorder_assembly
_atom_site_disorder_group
Zn1 Zn 0.36863(5) 0.59477(10) 0.44686(6) 0.0721(5) Uani 1 1 d . . . . .
Zn3 Zn 0.58275(4) 1.12515(8) 0.09529(4) 0.0462(3) Uani 1 1 d . . . . .
N101 N 0.4139(3) 0.5048(6) 0.4500(3) 0.058(2) Uani 1 1 d . . . . .
C102 C 0.4282(5) 0.4886(13) 0.4131(6) 0.110(7) Uani 1 1 d . . . . .
H102 H 0.4163 0.5182 0.3864 0.132 Uiso 1 1 calc R U . . .
C103 C 0.4585(5) 0.4327(13) 0.4104(5) 0.100(6) Uani 1 1 d . . . . .
H103 H 0.4664 0.4204 0.3823 0.120 Uiso 1 1 calc R U . . .
C104 C 0.4778(3) 0.3938(6) 0.4499(3) 0.049(2) Uani 1 1 d . . . . .
C105 C 0.4627(3) 0.4065(7) 0.4877(4) 0.055(2) Uani 1 1 d . . . . .
H105 H 0.4738 0.3768 0.5146 0.066 Uiso 1 1 calc R U . . .
C106 C 0.4308(3) 0.4631(7) 0.4873(4) 0.060(3) Uani 1 1 d . . . . .
H106 H 0.4207 0.4724 0.5144 0.072 Uiso 1 1 calc R U . . .
N111 N 0.6375(3) 0.3447(5) 0.3180(3) 0.054(2) Uani 1 1 d . . . . .
C112 C 0.6126(5) 0.4045(10) 0.3273(6) 0.097(6) Uani 1 1 d . . . . .
H112 H 0.6120 0.4612 0.3133 0.117 Uiso 1 1 calc R U . . .
C113 C 0.5871(5) 0.3880(11) 0.3566(6) 0.106(7) Uani 1 1 d . . . . .
H113 H 0.5680 0.4314 0.3606 0.127 Uiso 1 1 calc R U . . .
C114 C 0.5888(3) 0.3115(7) 0.3798(3) 0.048(2) Uani 1 1 d . . . . .
C115 C 0.6171(6) 0.2567(10) 0.3749(7) 0.123(8) Uani 1 1 d . . . . .
H115 H 0.6210 0.2041 0.3926 0.148 Uiso 1 1 calc R U . . .
C116 C 0.6409(6) 0.2754(10) 0.3443(8) 0.135(10) Uani 1 1 d . . . . .
H116 H 0.6616 0.2348 0.3420 0.162 Uiso 1 1 calc R U . . .
N121 N 0.5667(2) -0.0208(5) 0.5508(3) 0.0464(17) Uani 1 1 d . . . . .
C122 C 0.5897(5) 0.0023(10) 0.5220(6) 0.104(6) Uani 1 1 d . . . . .
H122 H 0.6116 -0.0350 0.5200 0.125 Uiso 1 1 calc R U . . .
C123 C 0.5846(5) 0.0754(10) 0.4949(6) 0.103(7) Uani 1 1 d . . . . .
H123 H 0.6022 0.0886 0.4747 0.124 Uiso 1 1 calc R U . . .
C124 C 0.5523(3) 0.1303(6) 0.4980(3) 0.046(2) Uani 1 1 d . . . . .
C125 C 0.5278(3) 0.1064(7) 0.5270(3) 0.048(2) Uani 1 1 d . . . . .
H125 H 0.5054 0.1417 0.5295 0.057 Uiso 1 1 calc R U . . .
C126 C 0.5356(3) 0.0318(7) 0.5520(4) 0.054(2) Uani 1 1 d . . . . .
H126 H 0.5179 0.0159 0.5717 0.065 Uiso 1 1 calc R U . . .
C131 C 0.5122(3) 0.3346(6) 0.4472(3) 0.0430(19) Uani 1 1 d . . . . .
N132 N 0.5342(3) 0.3543(5) 0.4167(3) 0.0490(18) Uani 1 1 d . . . . .
C133 C 0.5631(3) 0.2964(6) 0.4143(3) 0.0435(19) Uani 1 1 d . . . . .
N134 N 0.5702(2) 0.2222(5) 0.4392(3) 0.0424(16) Uani 1 1 d . . . . .
C135 C 0.5467(2) 0.2108(6) 0.4700(3) 0.0389(17) Uani 1 1 d . . . . .
N136 N 0.5173(2) 0.2657(5) 0.4764(3) 0.0421(16) Uani 1 1 d . . . . .
N141 N 0.6848(3) 0.4984(5) 0.2774(3) 0.054(2) Uani 1 1 d . . . . .
C142 C 0.6636(4) 0.5529(7) 0.2492(5) 0.071(4) Uani 1 1 d . . . . .
H142 H 0.6439 0.5285 0.2266 0.086 Uiso 1 1 calc R U . . .
C143 C 0.6686(4) 0.6447(6) 0.2509(4) 0.063(3) Uani 1 1 d . . . . .
H143 H 0.6526 0.6822 0.2299 0.075 Uiso 1 1 calc R U . . .
C144 C 0.6971(3) 0.6801(6) 0.2832(4) 0.048(2) Uani 1 1 d . . . . .
C145 C 0.7192(4) 0.6220(7) 0.3123(5) 0.067(3) Uani 1 1 d . . . . .
H145 H 0.7397 0.6439 0.3346 0.081 Uiso 1 1 calc R U . . .
C146 C 0.7115(4) 0.5330(8) 0.3093(5) 0.068(3) Uani 1 1 d . . . . .
H146 H 0.7260 0.4943 0.3309 0.082 Uiso 1 1 calc R U . . .
N151 N 0.6218(2) 1.0547(5) 0.1427(3) 0.0468(18) Uani 1 1 d . . . . .
C152 C 0.6511(3) 1.0935(6) 0.1699(4) 0.052(2) Uani 1 1 d . . . . .
H152 H 0.6568 1.1542 0.1649 0.063 Uiso 1 1 calc R U . . .
C153 C 0.6739(3) 1.0493(6) 0.2054(3) 0.051(2) Uani 1 1 d . . . . .
H153 H 0.6944 1.0795 0.2246 0.061 Uiso 1 1 calc R U . . .
C154 C 0.6665(3) 0.9617(6) 0.2124(3) 0.0416(19) Uani 1 1 d . . . . .
C155 C 0.6362(4) 0.9200(7) 0.1837(5) 0.076(4) Uani 1 1 d . . . . .
H155 H 0.6312 0.8583 0.1867 0.092 Uiso 1 1 calc R U . . .
C156 C 0.6136(4) 0.9696(7) 0.1509(5) 0.079(4) Uani 1 1 d . . . . .
H156 H 0.5913 0.9426 0.1333 0.095 Uiso 1 1 calc R U . . .
N161 N 0.8259(3) 1.0320(6) 0.4016(3) 0.058(2) Uani 1 1 d . . . . .
C162 C 0.8045(4) 1.0757(7) 0.3673(4) 0.071(4) Uani 1 1 d . . . . .
H162 H 0.8094 1.1373 0.3637 0.085 Uiso 1 1 calc R U . . .
C163 C 0.7756(3) 1.0352(6) 0.3371(4) 0.059(3) Uani 1 1 d . . . . .
H163 H 0.7607 1.0685 0.3134 0.071 Uiso 1 1 calc R U . . .
C164 C 0.7684(3) 0.9448(6) 0.3418(3) 0.045(2) Uani 1 1 d . . . . .
C165 C 0.7903(3) 0.8994(7) 0.3775(4) 0.055(2) Uani 1 1 d . . . . .
H165 H 0.7862 0.8377 0.3819 0.066 Uiso 1 1 calc R U . . .
C166 C 0.8185(4) 0.9465(7) 0.4069(4) 0.060(3) Uani 1 1 d . . . . .
H166 H 0.8331 0.9159 0.4318 0.072 Uiso 1 1 calc R U . . .
C171 C 0.7034(3) 0.7795(6) 0.2847(4) 0.046(2) Uani 1 1 d . . . . .
N172 N 0.6807(2) 0.8237(4) 0.2524(3) 0.0428(17) Uani 1 1 d . . . . .
C173 C 0.6896(3) 0.9101(6) 0.2492(3) 0.0428(19) Uani 1 1 d . . . . .
N174 N 0.7180(2) 0.9515(5) 0.2766(3) 0.0413(16) Uani 1 1 d . . . . .
C175 C 0.7376(3) 0.9018(6) 0.3097(3) 0.0411(18) Uani 1 1 d . . . . .
N176 N 0.7315(2) 0.8123(4) 0.3142(3) 0.0423(16) Uani 1 1 d . . . . .
C201 C 0.5573(6) 0.7865(13) 0.2416(7) 0.047(4) Uani 0.508(6) 1 d . . P A 1
C202 C 0.5669(7) 0.7034(16) 0.2626(8) 0.062(6) Uani 0.508(6) 1 d . . P A 1
H202 H 0.5556 0.6509 0.2484 0.075 Uiso 0.508(6) 1 calc R U P A 1
C203 C 0.5920(8) 0.6963(15) 0.3030(8) 0.064(6) Uani 0.508(6) 1 d . . P A 1
O206 O 0.5721(5) 0.8590(9) 0.2605(5) 0.059(4) Uani 0.508(6) 1 d . . P A 1
C204 C 0.6102(8) 0.7827(16) 0.3234(9) 0.065(6) Uani 0.508(6) 1 d . . P A 1
C205 C 0.5983(6) 0.8583(12) 0.2995(7) 0.046(4) Uani 0.508(6) 1 d . . P A 1
C207 C 0.6097(7) 0.9436(15) 0.3121(10) 0.067(6) Uani 0.508(6) 1 d . . P A 1
C208 C 0.6395(9) 0.945(2) 0.3580(9) 0.076(7) Uani 0.508(6) 1 d . . P A 1
C209 C 0.6504(8) 0.8727(19) 0.3778(10) 0.073(7) Uani 0.508(6) 1 d . . P A 1
C210 C 0.6380(7) 0.7868(17) 0.3641(9) 0.068(6) Uani 0.508(6) 1 d . . P A 1
C211 C 0.5309(6) 0.7958(14) 0.2000(8) 0.050(5) Uani 0.508(6) 1 d . . P A 1
C212 C 0.5162(6) 0.8824(13) 0.1838(9) 0.060(6) Uani 0.508(6) 1 d . . P A 1
H212 H 0.5263 0.9338 0.2001 0.072 Uiso 0.508(6) 1 calc R U P A 1
C213 C 0.4889(10) 0.8930(18) 0.1465(10) 0.082(8) Uani 0.508(6) 1 d . . P A 1
H213 H 0.4791 0.9509 0.1383 0.098 Uiso 0.508(6) 1 calc R U P A 1
C214 C 0.4745(6) 0.8190(17) 0.1194(8) 0.060(5) Uani 0.508(6) 1 d . . P A 1
C215 C 0.4898(6) 0.7347(14) 0.1339(7) 0.050(4) Uani 0.508(6) 1 d . . P A 1
C216 C 0.5141(7) 0.7266(15) 0.1724(8) 0.058(5) Uani 0.508(6) 1 d . . P A 1
H216 H 0.5209 0.6678 0.1823 0.070 Uiso 0.508(6) 1 calc R U P A 1
O217 O 0.5999(7) 0.6211(11) 0.3215(7) 0.094(7) Uani 0.508(6) 1 d . . P A 1
O218 O 0.6041(7) 1.0158(12) 0.2910(8) 0.085(6) Uani 0.508(6) 1 d . U P A 1
C219 C 0.5652(10) 1.059(3) 0.2902(16) 0.119(15) Uani 0.508(6) 1 d . U P A 1
H21A H 0.5640 1.1142 0.2730 0.178 Uiso 0.508(6) 1 calc R U P A 1
H21B H 0.5443 1.0184 0.2761 0.178 Uiso 0.508(6) 1 calc R U P A 1
H21C H 0.5615 1.0717 0.3211 0.178 Uiso 0.508(6) 1 calc R U P A 1
O220 O 0.6479(7) 1.0347(13) 0.3713(8) 0.090(6) Uani 0.508(6) 1 d . . P A 1
C221 C 0.6849(8) 1.0611(19) 0.3772(14) 0.096(11) Uani 0.508(6) 1 d . . P A 1
H22A H 0.6864 1.1238 0.3863 0.144 Uiso 0.508(6) 1 calc R U P A 1
H22B H 0.7006 1.0249 0.4007 0.144 Uiso 0.508(6) 1 calc R U P A 1
H22C H 0.6952 1.0543 0.3490 0.144 Uiso 0.508(6) 1 calc R U P A 1
O222 O 0.6762(7) 0.8809(17) 0.4186(10) 0.123(10) Uani 0.508(6) 1 d D U P A 1
C223 C 0.7088(14) 0.822(4) 0.4337(13) 0.18(3) Uani 0.508(6) 1 d D U P A 1
H22D H 0.7225 0.8415 0.4632 0.275 Uiso 0.508(6) 1 calc R U P A 1
H22E H 0.6990 0.7613 0.4359 0.275 Uiso 0.508(6) 1 calc R U P A 1
H22F H 0.7271 0.8233 0.4121 0.275 Uiso 0.508(6) 1 calc R U P A 1
O224 O 0.6507(6) 0.7130(14) 0.3852(6) 0.082(6) Uani 0.508(6) 1 d . . P A 1
C225 C 0.6301(10) 0.672(3) 0.4177(13) 0.105(11) Uani 0.508(6) 1 d . . P A 1
H22G H 0.6441 0.6183 0.4296 0.158 Uiso 0.508(6) 1 calc R U P A 1
H22H H 0.6288 0.7140 0.4423 0.158 Uiso 0.508(6) 1 calc R U P A 1
H22I H 0.6033 0.6566 0.4032 0.158 Uiso 0.508(6) 1 calc R U P A 1
O226 O 0.4490(5) 0.8251(10) 0.0824(5) 0.066(4) Uani 0.508(6) 1 d . . P A 1
C227 C 0.4319(9) 0.9101(18) 0.0688(10) 0.079(7) Uani 0.508(6) 1 d . . P A 1
H22J H 0.4135 0.9035 0.0405 0.119 Uiso 0.508(6) 1 calc R U P A 1
H22K H 0.4179 0.9328 0.0922 0.119 Uiso 0.508(6) 1 calc R U P A 1
H22L H 0.4528 0.9520 0.0646 0.119 Uiso 0.508(6) 1 calc R U P A 1
O228 O 0.4746(5) 0.6699(10) 0.1041(5) 0.065(4) Uani 0.508(6) 1 d . . P A 1
C229 C 0.4813(13) 0.5865(17) 0.1163(9) 0.108(14) Uani 0.508(6) 1 d . . P A 1
H22M H 0.4690 0.5471 0.0921 0.162 Uiso 0.508(6) 1 calc R U P A 1
H22N H 0.5098 0.5757 0.1224 0.162 Uiso 0.508(6) 1 calc R U P A 1
H22O H 0.4703 0.5747 0.1436 0.162 Uiso 0.508(6) 1 calc R U P A 1
I11A I 0.3960(3) 0.7235(5) 0.3982(4) 0.0716(18) Uani 0.48(3) 1 d . . P B 1
I12A I 0.3482(2) 0.6124(12) 0.5174(4) 0.088(3) Uani 0.48(3) 1 d . . P B 1
Zn2A Zn 0.6717(3) 0.3605(5) 0.2694(3) 0.0478(13) Uani 0.68(3) 1 d . . P C 1
I21A I 0.73327(14) 0.2663(5) 0.2938(3) 0.0762(12) Uani 0.68(3) 1 d . . P C 1
I22A I 0.62992(18) 0.3401(3) 0.19280(12) 0.0776(10) Uani 0.68(3) 1 d . . P C 1
I31A I 0.52413(11) 1.1535(4) 0.13571(13) 0.0543(6) Uani 0.85(2) 1 d . . P D 1
I32A I 0.61963(19) 1.2353(3) 0.05501(12) 0.0593(6) Uani 0.85(2) 1 d . . P D 1
I11B I 0.3849(5) 0.7304(6) 0.4123(7) 0.070(4) Uani 0.27(3) 1 d . . P B 2
I12B I 0.3442(5) 0.5835(8) 0.5260(4) 0.073(3) Uani 0.27(3) 1 d . . P B 2
Zn2B Zn 0.6777(8) 0.3672(15) 0.2757(9) 0.084(6) Uani 0.32(3) 1 d . . P C 2
I21B I 0.7384(5) 0.2851(8) 0.3091(9) 0.093(3) Uani 0.32(3) 1 d . . P C 2
I22B I 0.6373(5) 0.3378(7) 0.1973(5) 0.101(3) Uani 0.32(3) 1 d . . P C 2
I31B I 0.5302(7) 1.1740(14) 0.1288(7) 0.053(3) Uani 0.15(2) 1 d . . P D 2
I32B I 0.6321(9) 1.2205(11) 0.0556(5) 0.053(4) Uani 0.15(2) 1 d . . P D 2
I11C I 0.3821(7) 0.7432(10) 0.4210(12) 0.139(8) Uani 0.25(3) 1 d . . P B 3
I12C I 0.3426(6) 0.560(3) 0.5275(8) 0.129(8) Uani 0.25(3) 1 d . . P B 3
C90A C 0.5073(19) 0.307(2) 0.243(2) 0.166(16) Uani 0.5 1 d D U P E -3
H90A H 0.5298 0.2953 0.2677 0.199 Uiso 0.5 1 calc R U P E -3
H90B H 0.4994 0.2504 0.2280 0.199 Uiso 0.5 1 calc R U P E -3
C91A C 0.5205(17) 0.372(3) 0.2095(16) 0.160(15) Uani 0.5 1 d D U P E -3
H91A H 0.5000 0.3742 0.1822 0.193 Uiso 0.5 1 calc R U P E -3
H91B H 0.5449 0.3494 0.2005 0.193 Uiso 0.5 1 calc R U P E -3
C92A C 0.5280(16) 0.468(3) 0.227(2) 0.192(17) Uani 0.5 1 d D U P E -3
H92A H 0.5360 0.5064 0.2040 0.230 Uiso 0.5 1 calc R U P E -3
H92B H 0.5493 0.4680 0.2540 0.230 Uiso 0.5 1 calc R U P E -3
C93A C 0.4894(16) 0.503(2) 0.241(2) 0.177(16) Uani 0.5 1 d D U P E -3
H93A H 0.4930 0.5645 0.2521 0.213 Uiso 0.5 1 calc R U P E -3
H93B H 0.4681 0.5022 0.2144 0.213 Uiso 0.5 1 calc R U P E -3
C94A C 0.4782(18) 0.442(3) 0.2780(19) 0.168(15) Uani 0.5 1 d D U P E -3
H94A H 0.4991 0.4460 0.3048 0.202 Uiso 0.5 1 calc R U P E -3
H94B H 0.4535 0.4644 0.2866 0.202 Uiso 0.5 1 calc R U P E -3
C95A C 0.4726(16) 0.344(3) 0.2642(19) 0.161(15) Uani 0.5 1 d D U P E -3
H95A H 0.4480 0.3381 0.2421 0.193 Uiso 0.5 1 calc R U P E -3
H95B H 0.4697 0.3083 0.2909 0.193 Uiso 0.5 1 calc R U P E -3
C90C C 0.598(2) 1.072(5) 0.272(2) 0.29(3) Uani 0.492(6) 1 d D U P A 2
H90C H 0.6013 1.0315 0.2474 0.352 Uiso 0.492(6) 1 calc R U P A 2
H90D H 0.5959 1.1335 0.2601 0.352 Uiso 0.492(6) 1 calc R U P A 2
C91C C 0.6345(19) 1.066(6) 0.308(3) 0.30(3) Uani 0.492(6) 1 d D U P A 2
H91C H 0.6366 1.1218 0.3261 0.361 Uiso 0.492(6) 1 calc R U P A 2
H91D H 0.6578 1.0633 0.2930 0.361 Uiso 0.492(6) 1 calc R U P A 2
C92C C 0.6358(19) 0.987(6) 0.340(3) 0.33(3) Uani 0.492(6) 1 d D U P A 2
H92C H 0.6588 0.9924 0.3647 0.394 Uiso 0.492(6) 1 calc R U P A 2
H92D H 0.6383 0.9309 0.3239 0.394 Uiso 0.492(6) 1 calc R U P A 2
C93C C 0.597(3) 0.987(6) 0.360(2) 0.35(3) Uani 0.492(6) 1 d D U P A 2
H93C H 0.5979 0.9401 0.3836 0.425 Uiso 0.492(6) 1 calc R U P A 2
H93D H 0.5931 1.0453 0.3741 0.425 Uiso 0.492(6) 1 calc R U P A 2
C94C C 0.564(2) 0.968(5) 0.320(3) 0.35(3) Uani 0.492(6) 1 d D U P A 2
H94C H 0.5697 0.9142 0.3040 0.426 Uiso 0.492(6) 1 calc R U P A 2
H94D H 0.5385 0.9580 0.3315 0.426 Uiso 0.492(6) 1 calc R U P A 2
C95C C 0.5596(17) 1.049(7) 0.289(3) 0.34(3) Uani 0.492(6) 1 d D U P A 2
H95C H 0.5391 1.0367 0.2622 0.407 Uiso 0.492(6) 1 calc R U P A 2
H95D H 0.5509 1.1012 0.3045 0.407 Uiso 0.492(6) 1 calc R U P A 2
C90D C 0.526(3) 0.801(6) 0.163(3) 0.29(3) Uani 0.492(6) 1 d D U P A 2
H90E H 0.5404 0.8424 0.1466 0.346 Uiso 0.492(6) 1 calc R U P A 2
H90F H 0.4971 0.8100 0.1521 0.346 Uiso 0.492(6) 1 calc R U P A 2
C91D C 0.537(3) 0.704(6) 0.153(2) 0.32(3) Uani 0.492(6) 1 d D U P A 2
H91E H 0.5645 0.7024 0.1487 0.382 Uiso 0.492(6) 1 calc R U P A 2
H91F H 0.5200 0.6832 0.1253 0.382 Uiso 0.492(6) 1 calc R U P A 2
C92D C 0.531(2) 0.643(4) 0.192(3) 0.33(3) Uani 0.492(6) 1 d D U P A 2
H92E H 0.5344 0.5799 0.1838 0.399 Uiso 0.492(6) 1 calc R U P A 2
H92F H 0.5047 0.6505 0.1999 0.399 Uiso 0.492(6) 1 calc R U P A 2
C93D C 0.563(3) 0.666(6) 0.234(3) 0.32(3) Uani 0.492(6) 1 d D U P A 2
H93E H 0.5870 0.6320 0.2323 0.386 Uiso 0.492(6) 1 calc R U P A 2
H93F H 0.5528 0.6478 0.2615 0.386 Uiso 0.492(6) 1 calc R U P A 2
C94D C 0.571(2) 0.766(7) 0.235(2) 0.31(3) Uani 0.492(6) 1 d D U P A 2
H94E H 0.5793 0.7852 0.2668 0.366 Uiso 0.492(6) 1 calc R U P A 2
H94F H 0.5936 0.7782 0.2190 0.366 Uiso 0.492(6) 1 calc R U P A 2
C95D C 0.535(3) 0.818(5) 0.213(3) 0.30(3) Uani 0.492(6) 1 d D U P A 2
H95E H 0.5401 0.8829 0.2186 0.361 Uiso 0.492(6) 1 calc R U P A 2
H95F H 0.5124 0.8015 0.2276 0.361 Uiso 0.492(6) 1 calc R U P A 2
C90E C 0.7084(19) 1.040(4) 0.5776(19) 0.22(2) Uani 0.492(6) 1 d D U P A 2
H90G H 0.7093 1.0065 0.6061 0.270 Uiso 0.492(6) 1 calc R U P A 2
H90H H 0.6823 1.0686 0.5699 0.270 Uiso 0.492(6) 1 calc R U P A 2
C91E C 0.716(2) 0.977(3) 0.540(2) 0.26(2) Uani 0.492(6) 1 d D U P A 2
H91G H 0.7392 0.9393 0.5499 0.314 Uiso 0.492(6) 1 calc R U P A 2
H91H H 0.6928 0.9374 0.5306 0.314 Uiso 0.492(6) 1 calc R U P A 2
C92E C 0.723(2) 1.035(4) 0.4994(18) 0.27(2) Uani 0.492(6) 1 d D U P A 2
H92G H 0.7511 1.0380 0.4984 0.324 Uiso 0.492(6) 1 calc R U P A 2
H92H H 0.7094 1.0071 0.4710 0.324 Uiso 0.492(6) 1 calc R U P A 2
C93E C 0.7062(18) 1.128(4) 0.5040(18) 0.23(2) Uani 0.492(6) 1 d D U P A 2
H93G H 0.6783 1.1239 0.5079 0.281 Uiso 0.492(6) 1 calc R U P A 2
H93H H 0.7073 1.1623 0.4761 0.281 Uiso 0.492(6) 1 calc R U P A 2
C94E C 0.730(2) 1.178(3) 0.544(2) 0.24(2) Uani 0.492(6) 1 d D U P A 2
H94G H 0.7133 1.2258 0.5543 0.284 Uiso 0.492(6) 1 calc R U P A 2
H94H H 0.7534 1.2054 0.5357 0.284 Uiso 0.492(6) 1 calc R U P A 2
C95E C 0.7415(18) 1.111(4) 0.5825(17) 0.24(2) Uani 0.492(6) 1 d D U P A 2
H95G H 0.7440 1.1405 0.6121 0.283 Uiso 0.492(6) 1 calc R U P A 2
H95H H 0.7670 1.0825 0.5800 0.283 Uiso 0.492(6) 1 calc R U P A 2
C90F C 0.655(4) 0.708(15) 0.431(4) 0.58(6) Uani 0.492(6) 1 d D U P A 2
H90I H 0.6771 0.7511 0.4375 0.691 Uiso 0.492(6) 1 calc R U P A 2
H90J H 0.6553 0.6700 0.4578 0.691 Uiso 0.492(6) 1 calc R U P A 2
C91F C 0.660(3) 0.650(10) 0.390(7) 0.57(6) Uani 0.492(6) 1 d D U P A 2
H91I H 0.6590 0.5863 0.3979 0.687 Uiso 0.492(6) 1 calc R U P A 2
H91J H 0.6863 0.6618 0.3815 0.687 Uiso 0.492(6) 1 calc R U P A 2
C92F C 0.627(6) 0.674(9) 0.351(3) 0.57(6) Uani 0.492(6) 1 d D U P A 2
H92I H 0.6268 0.7386 0.3455 0.689 Uiso 0.492(6) 1 calc R U P A 2
H92J H 0.6319 0.6434 0.3231 0.689 Uiso 0.492(6) 1 calc R U P A 2
C93F C 0.588(4) 0.643(10) 0.363(6) 0.57(6) Uani 0.492(6) 1 d D U P A 2
H93I H 0.5877 0.5782 0.3677 0.689 Uiso 0.492(6) 1 calc R U P A 2
H93J H 0.5659 0.6579 0.3379 0.689 Uiso 0.492(6) 1 calc R U P A 2
C94F C 0.581(3) 0.692(14) 0.406(6) 0.57(6) Uani 0.492(6) 1 d D U P A 2
H94I H 0.5560 0.7248 0.4008 0.688 Uiso 0.492(6) 1 calc R U P A 2
H94J H 0.5806 0.6486 0.4306 0.688 Uiso 0.492(6) 1 calc R U P A 2
C95F C 0.616(6) 0.758(7) 0.420(4) 0.58(6) Uani 0.492(6) 1 d D U P A 2
H95I H 0.6110 0.7927 0.4460 0.692 Uiso 0.492(6) 1 calc R U P A 2
H95J H 0.6167 0.7997 0.3945 0.692 Uiso 0.492(6) 1 calc R U P A 2

loop_
_atom_site_aniso_label
_atom_site_aniso_U_11
_atom_site_aniso_U_22
_atom_site_aniso_U_33
_atom_site_aniso_U_23
_atom_site_aniso_U_13
_atom_site_aniso_U_12
Zn1 0.0586(9) 0.0520(8) 0.0927(12) -0.0255(8) -0.0246(8) 0.0166(7)
Zn3 0.0610(8) 0.0298(5) 0.0435(6) -0.0025(5) -0.0036(5) 0.0017(5)
N101 0.054(5) 0.051(5) 0.064(5) 0.007(4) -0.002(4) 0.014(4)
C102 0.111(12) 0.138(15) 0.086(10) 0.061(10) 0.032(9) 0.076(12)
C103 0.107(12) 0.133(14) 0.061(8) 0.030(9) 0.015(8) 0.063(11)
C104 0.053(5) 0.038(5) 0.053(5) 0.006(4) 0.003(4) 0.004(4)
C105 0.054(6) 0.058(6) 0.049(5) -0.003(5) -0.003(4) 0.012(5)
C106 0.064(7) 0.055(6) 0.059(6) -0.006(5) 0.001(5) 0.017(5)
N111 0.061(5) 0.032(4) 0.072(6) 0.005(4) 0.018(4) 0.001(4)
C112 0.110(12) 0.076(9) 0.118(13) 0.058(9) 0.057(10) 0.034(8)
C113 0.098(11) 0.107(12) 0.129(13) 0.075(11) 0.065(10) 0.061(10)
C114 0.046(5) 0.046(5) 0.053(5) 0.003(4) 0.010(4) -0.007(4)
C115 0.160(17) 0.074(9) 0.167(17) 0.074(11) 0.121(15) 0.061(10)
C116 0.169(18) 0.069(9) 0.21(2) 0.073(12) 0.147(18) 0.064(11)
N121 0.052(4) 0.042(4) 0.046(4) 0.006(3) 0.012(3) 0.012(3)
C122 0.126(13) 0.079(9) 0.129(13) 0.056(9) 0.081(11) 0.063(9)
C123 0.113(12) 0.092(10) 0.128(13) 0.068(10) 0.088(11) 0.062(9)
C124 0.049(5) 0.039(4) 0.047(5) 0.002(4) 0.000(4) 0.005(4)
C125 0.037(4) 0.048(5) 0.057(5) 0.012(4) 0.004(4) 0.007(4)
C126 0.049(5) 0.054(6) 0.057(6) 0.016(5) 0.005(4) 0.001(4)
C131 0.043(5) 0.038(4) 0.045(5) 0.007(4) -0.002(4) 0.002(4)
N132 0.055(5) 0.039(4) 0.051(4) 0.006(3) 0.005(4) -0.001(3)
C133 0.038(4) 0.039(4) 0.050(5) 0.003(4) -0.001(4) -0.006(4)
N134 0.042(4) 0.035(4) 0.049(4) 0.007(3) 0.002(3) 0.001(3)
C135 0.034(4) 0.037(4) 0.043(4) 0.003(3) 0.000(3) 0.003(3)
N136 0.043(4) 0.039(4) 0.042(4) 0.005(3) 0.001(3) 0.001(3)
N141 0.064(5) 0.027(4) 0.072(6) 0.006(4) 0.017(4) -0.005(3)
C142 0.081(8) 0.034(5) 0.090(9) 0.006(5) -0.013(7) -0.007(5)
C143 0.075(7) 0.027(4) 0.077(7) 0.010(4) -0.015(6) 0.001(4)
C144 0.043(5) 0.031(4) 0.069(6) 0.008(4) 0.006(4) 0.002(4)
C145 0.062(7) 0.035(5) 0.099(9) 0.016(5) -0.005(6) 0.001(5)
C146 0.066(7) 0.047(6) 0.084(8) 0.021(6) -0.007(6) 0.003(5)
N151 0.053(4) 0.023(3) 0.058(5) -0.001(3) -0.006(4) 0.004(3)
C152 0.057(6) 0.027(4) 0.065(6) -0.001(4) -0.011(5) -0.005(4)
C153 0.062(6) 0.031(4) 0.054(5) 0.002(4) -0.006(4) 0.001(4)
C154 0.037(4) 0.033(4) 0.050(5) -0.001(4) -0.006(4) -0.002(3)
C155 0.082(8) 0.029(5) 0.098(9) 0.012(5) -0.042(7) -0.010(5)
C156 0.090(9) 0.036(5) 0.089(9) 0.011(5) -0.045(7) -0.013(5)
N161 0.056(5) 0.040(4) 0.069(6) -0.011(4) -0.016(4) 0.010(4)
C162 0.071(7) 0.040(5) 0.086(8) -0.003(5) -0.033(6) 0.007(5)
C163 0.058(6) 0.025(4) 0.084(8) -0.001(4) -0.019(5) 0.005(4)
C164 0.047(5) 0.032(4) 0.052(5) -0.002(4) -0.003(4) 0.006(4)
C165 0.063(6) 0.035(5) 0.064(6) -0.002(4) -0.001(5) 0.012(4)
C166 0.073(7) 0.039(5) 0.062(6) 0.000(4) -0.006(5) 0.015(5)
C171 0.048(5) 0.026(4) 0.064(6) 0.004(4) 0.012(4) 0.002(4)
N172 0.042(4) 0.022(3) 0.063(5) 0.002(3) 0.004(3) 0.000(3)
C173 0.038(4) 0.029(4) 0.059(5) 0.001(4) 0.002(4) 0.002(3)
N174 0.036(4) 0.027(3) 0.057(4) 0.002(3) -0.004(3) 0.005(3)
C175 0.040(4) 0.031(4) 0.052(5) 0.000(4) 0.006(4) 0.002(3)
N176 0.043(4) 0.024(3) 0.060(5) 0.005(3) 0.007(3) 0.004(3)
C201 0.045(10) 0.049(10) 0.050(10) -0.010(8) 0.017(8) -0.009(8)
C202 0.060(13) 0.058(12) 0.072(14) -0.016(11) 0.020(11) -0.002(10)
C203 0.079(15) 0.047(11) 0.066(14) -0.015(10) 0.010(11) 0.003(11)
O206 0.067(9) 0.043(7) 0.069(9) 0.008(7) 0.018(7) 0.004(7)
C204 0.074(15) 0.057(12) 0.074(15) 0.001(11) 0.039(12) -0.005(11)
C205 0.050(10) 0.033(8) 0.058(11) 0.000(8) 0.020(8) -0.006(7)
C207 0.063(14) 0.048(12) 0.098(18) -0.014(12) 0.038(13) 0.001(10)
C208 0.087(18) 0.081(18) 0.067(15) -0.022(14) 0.036(14) -0.017(15)
C209 0.063(14) 0.071(16) 0.086(18) -0.024(14) 0.012(13) -0.002(12)
C210 0.065(14) 0.060(13) 0.074(15) -0.018(12) -0.001(11) 0.013(11)
C211 0.039(9) 0.048(10) 0.066(12) -0.020(9) 0.019(8) -0.014(8)
C212 0.048(11) 0.035(9) 0.089(16) 0.003(10) -0.011(10) 0.012(8)
C213 0.11(2) 0.054(14) 0.081(18) 0.022(13) 0.017(16) 0.001(14)
C214 0.049(11) 0.072(14) 0.062(13) 0.020(11) 0.015(9) 0.014(10)
C215 0.049(10) 0.049(10) 0.056(11) 0.005(9) 0.017(9) 0.001(8)
C216 0.069(13) 0.047(11) 0.062(13) 0.002(9) 0.018(10) 0.007(10)
O217 0.128(17) 0.038(8) 0.102(15) 0.002(9) -0.017(13) 0.021(9)
O218 0.102(14) 0.054(10) 0.110(15) -0.005(10) 0.050(13) -0.010(9)
C219 0.09(2) 0.11(3) 0.14(3) -0.04(2) -0.02(2) 0.06(2)
O220 0.104(15) 0.062(11) 0.101(15) -0.015(10) 0.011(12) 0.017(10)
C221 0.064(16) 0.057(15) 0.17(3) -0.024(18) 0.036(19) -0.013(12)
O222 0.087(14) 0.106(17) 0.16(2) -0.041(16) -0.019(15) 0.006(12)
C223 0.19(4) 0.25(5) 0.10(3) -0.07(3) -0.01(3) 0.13(4)
O224 0.101(14) 0.095(14) 0.052(9) -0.009(9) 0.014(9) 0.029(11)
C225 0.08(2) 0.12(3) 0.11(3) 0.02(2) -0.015(18) 0.000(19)
O226 0.086(11) 0.052(8) 0.059(9) 0.007(7) 0.009(8) -0.001(8)
C227 0.079(17) 0.065(15) 0.091(19) 0.006(14) 0.007(14) 0.018(13)
O228 0.090(12) 0.051(8) 0.053(8) -0.005(7) 0.006(8) -0.003(8)
C229 0.22(4) 0.052(14) 0.047(13) -0.001(11) 0.002(18) 0.02(2)
I11A 0.067(2) 0.0418(18) 0.097(3) 0.0012(17) -0.014(2) 0.0015(15)
I12A 0.0562(14) 0.131(7) 0.074(3) -0.040(4) 0.0015(15) 0.005(3)
Zn2A 0.064(2) 0.022(2) 0.061(2) 0.0063(13) 0.0207(17) 0.0003(18)
I21A 0.0802(12) 0.0349(16) 0.126(3) 0.0246(13) 0.0531(15) 0.0179(11)
I22A 0.133(2) 0.0430(13) 0.0550(15) -0.0060(9) 0.0112(18) -0.0124(14)
I31A 0.0660(9) 0.0451(13) 0.0511(9) -0.0003(8) 0.0075(7) 0.0125(8)
I32A 0.0792(16) 0.0374(9) 0.0591(7) 0.0021(7) 0.0055(9) -0.0081(10)
I11B 0.069(5) 0.025(3) 0.110(7) -0.014(3) -0.003(5) 0.002(3)
I12B 0.084(6) 0.065(6) 0.062(4) -0.013(4) -0.013(3) 0.022(4)
Zn2B 0.097(11) 0.032(4) 0.140(14) -0.004(6) 0.071(10) -0.016(5)
I21B 0.106(5) 0.032(3) 0.158(9) 0.021(4) 0.074(6) 0.023(3)
I22B 0.139(5) 0.064(4) 0.121(6) -0.043(4) 0.083(5) -0.053(4)
I31B 0.069(6) 0.039(5) 0.046(4) 0.008(3) -0.006(3) 0.004(4)
I32B 0.075(8) 0.024(4) 0.047(3) 0.000(3) -0.023(4) -0.008(4)
I11C 0.090(7) 0.034(3) 0.254(18) -0.037(6) -0.079(10) 0.018(3)
I12C 0.079(5) 0.172(19) 0.129(9) -0.095(11) 0.001(5) 0.035(8)
C90A 0.18(3) 0.17(3) 0.17(3) -0.04(3) 0.08(3) -0.02(3)
C91A 0.17(3) 0.17(3) 0.15(3) -0.07(3) 0.07(2) -0.03(3)
C92A 0.18(3) 0.22(3) 0.18(3) -0.09(3) 0.03(3) -0.01(3)
C93A 0.18(3) 0.19(3) 0.18(3) -0.07(3) 0.07(3) -0.02(3)
C94A 0.17(3) 0.16(3) 0.19(3) -0.02(3) 0.07(3) -0.03(3)
C95A 0.16(3) 0.17(3) 0.17(3) 0.02(3) 0.09(2) -0.05(3)
C90C 0.30(4) 0.36(5) 0.29(4) -0.02(4) 0.26(4) -0.05(4)
C91C 0.30(5) 0.35(5) 0.31(5) -0.04(4) 0.22(4) -0.07(4)
C92C 0.33(5) 0.38(5) 0.33(5) -0.02(4) 0.19(4) -0.07(4)
C93C 0.34(5) 0.39(5) 0.36(5) -0.02(4) 0.15(4) -0.05(4)
C94C 0.35(5) 0.39(5) 0.35(5) 0.01(4) 0.16(4) -0.05(4)
C95C 0.34(5) 0.38(5) 0.34(5) -0.02(4) 0.19(4) -0.04(4)
C90D 0.29(4) 0.31(5) 0.29(5) -0.02(4) 0.13(4) 0.00(4)
C91D 0.33(5) 0.34(5) 0.31(5) -0.01(4) 0.11(4) -0.01(4)
C92D 0.34(5) 0.35(5) 0.32(5) 0.00(4) 0.10(4) -0.01(4)
C93D 0.31(5) 0.33(5) 0.33(5) -0.01(4) 0.09(4) -0.02(4)
C94D 0.29(5) 0.31(5) 0.33(5) -0.01(4) 0.11(4) -0.01(4)
C95D 0.30(5) 0.32(5) 0.31(5) -0.02(4) 0.12(4) -0.01(4)
C90E 0.21(4) 0.31(4) 0.17(3) 0.01(3) 0.09(3) -0.04(3)
C91E 0.27(4) 0.31(4) 0.22(4) 0.03(3) 0.06(4) -0.06(4)
C92E 0.28(4) 0.32(4) 0.22(4) 0.02(4) 0.04(4) -0.01(4)
C93E 0.24(4) 0.27(4) 0.20(4) -0.01(3) 0.05(3) 0.07(3)
C94E 0.23(4) 0.27(4) 0.21(4) 0.02(3) 0.05(3) 0.10(3)
C95E 0.25(4) 0.30(4) 0.17(3) 0.01(3) 0.08(3) 0.03(3)
C90F 0.61(7) 0.58(7) 0.55(7) -0.01(5) 0.14(5) 0.01(5)
C91F 0.61(7) 0.58(7) 0.55(7) -0.02(5) 0.15(5) 0.02(5)
C92F 0.60(7) 0.58(7) 0.55(7) -0.02(5) 0.14(5) 0.02(5)
C93F 0.60(7) 0.58(7) 0.55(7) -0.02(5) 0.13(5) 0.01(5)
C94F 0.60(7) 0.58(7) 0.55(7) -0.01(5) 0.13(5) 0.00(5)
C95F 0.61(7) 0.58(7) 0.55(7) -0.01(5) 0.13(5) 0.01(5)

loop_
_atom_type_symbol
_atom_type_description
_atom_type_scat_dispersion_real
_atom_type_scat_dispersion_imag
_atom_type_scat_source
C C 0.0181 0.0091 'International Tables Vol C Tables 4.2.6.8 and 6.1.1.4'
H H 0.0000 0.0000 'International Tables Vol C Tables 4.2.6.8 and 6.1.1.4'
N N 0.0311 0.0180 'International Tables Vol C Tables 4.2.6.8 and 6.1.1.4'
Zn Zn -1.5491 0.6778 'International Tables Vol C Tables 4.2.6.8 and 6.1.1.4'
I I -0.3257 6.8362 'International Tables Vol C Tables 4.2.6.8 and 6.1.1.4'
O O 0.0492 0.0322 'International Tables Vol C Tables 4.2.6.8 and 6.1.1.4'

loop_
_exptl_crystal_face_index_h
_exptl_crystal_face_index_k
_exptl_crystal_face_index_l
_exptl_crystal_face_perp_dist
_exptl_oxdiff_crystal_face_indexfrac_h
_exptl_oxdiff_crystal_face_indexfrac_k
_exptl_oxdiff_crystal_face_indexfrac_l
_exptl_oxdiff_crystal_face_x
_exptl_oxdiff_crystal_face_y
_exptl_oxdiff_crystal_face_z
-2 -10 -3 0.0637 -2.1462 -9.5947 -2.6286 0.7141 -0.5453 -0.4391
-22 1 7 0.0819 -21.9981 1.0094 6.9991 -0.6165 -0.7947 0.0691
19 -5 -6 0.0806 18.9934 -5.0090 -5.9965 0.8744 0.4651 -0.1784
-12 -8 7 0.0532 -12.0084 -7.9954 7.0073 0.3947 -0.9356 -0.0559
-18 -1 -9 0.0914 -18.0045 -0.9985 -9.0088 -0.4712 -0.5318 -0.7195
-8 2 -16 0.0802 -8.0022 1.9964 -16.0131 -0.5066 0.0694 -0.8374
-7 9 7 0.0528 -6.9877 9.0067 6.9969 -0.8752 0.1403 0.5100
-5 -9 8 0.0475 -5.0090 -8.9972 8.0100 0.6728 -0.7663 0.0606
22 0 -1 0.0807 22.0009 -0.0068 -0.9960 0.5816 0.7603 0.2546
6 -3 -19 0.0621 5.9917 -3.0099 -19.0087 0.2577 0.3211 -0.9375
1 0 19 0.0812 1.0051 0.0072 19.0122 0.1776 -0.2438 0.9464
-13 3 17 0.0672 -12.9926 3.0112 17.0060 -0.4611 -0.5291 0.7427
5 6 14 0.0709 5.0112 6.0053 14.0058 -0.2503 0.2847 0.9316
5 -10 -1 0.0692 4.9857 -9.5050 -1.1597 0.9093 -0.3202 -0.2660
-13 7 9 0.0519 -12.9898 7.0088 8.9982 -0.8550 -0.1989 0.4669
14 0 13 0.0785 14.0041 0.0011 13.0111 0.4784 0.2845 0.8314
-11 -7 10 0.0460 -11.0064 -6.9943 10.0087 0.3627 -0.8922 0.1344
14 -5 -13 0.0711 13.9913 -5.0103 -13.0019 0.6848 0.3979 -0.5910
5 9 -7 0.0456 5.0117 8.9983 -7.0078 -0.6648 0.7518 -0.0114
-4 -8 12 0.0541 -4.0093 -7.9962 12.0115 0.6487 -0.7377 0.2999
-6 -9 5 0.0495 -6.0121 -8.9988 5.0059 0.6221 -0.7564 -0.1006
17 6 -7 0.0647 17.0075 5.9946 -7.0020 -0.0955 0.9985 0.0666
16 6 4 0.0733 16.0096 5.9993 4.0060 -0.0350 0.8038 0.5928
15 4 -14 0.0692 15.0033 3.9917 -14.0071 -0.0395 0.9264 -0.3631
0 10 4 0.0570 0.0151 10.0042 3.9982 -0.7940 0.4748 0.4888

loop_
_geom_angle_atom_site_label_1
_geom_angle_atom_site_label_2
_geom_angle_atom_site_label_3
_geom_angle
_geom_angle_site_symmetry_1
_geom_angle_site_symmetry_3
N101 Zn1 N161 100.5(4) . 3_445
N101 Zn1 I12A 111.8(5) . .
N161 Zn1 I12A 111.1(4) 3_445 .
N101 Zn1 I11B 110.4(5) . .
N161 Zn1 I11B 107.1(4) 3_445 .
N101 Zn1 I11C 115.7(8) . .
N161 Zn1 I11C 111.2(6) 3_445 .
N101 Zn1 I12B 105.6(4) . .
N161 Zn1 I12B 105.4(5) 3_445 .
I11B Zn1 I12B 125.1(5) . .
N101 Zn1 I11A 99.5(4) . .
N161 Zn1 I11A 104.1(3) 3_445 .
I12A Zn1 I11A 126.5(2) . .
N101 Zn1 I12C 101.0(6) . .
N161 Zn1 I12C 101.2(6) 3_445 .
I11C Zn1 I12C 124.1(6) . .
N121 Zn3 N151 97.5(3) 6_565 .
N121 Zn3 I31B 112.0(6) 6_565 .
N151 Zn3 I31B 108.7(5) . .
N121 Zn3 I32A 106.7(2) 6_565 .
N151 Zn3 I32A 110.2(3) . .
N121 Zn3 I31A 106.6(2) 6_565 .
N151 Zn3 I31A 103.2(3) . .
I32A Zn3 I31A 128.42(8) . .
N121 Zn3 I32B 103.8(5) 6_565 .
N151 Zn3 I32B 101.2(6) . .
I31B Zn3 I32B 128.9(3) . .
C102 N101 C106 117.2(10) . .
C102 N101 Zn1 118.2(8) . .
C106 N101 Zn1 124.6(8) . .
N101 C102 C103 124.7(13) . .
N101 C102 H102 117.7 . .
C103 C102 H102 117.7 . .
C102 C103 C104 118.1(14) . .
C102 C103 H103 120.9 . .
C104 C103 H103 120.9 . .
C105 C104 C103 118.0(11) . .
C105 C104 C131 123.6(9) . .
C103 C104 C131 118.2(10) . .
C104 C105 C106 120.0(10) . .
C104 C105 H105 120.0 . .
C106 C105 H105 120.0 . .
N101 C106 C105 121.8(11) . .
N101 C106 H106 119.1 . .
C105 C106 H106 119.1 . .
C116 N111 C112 114.4(11) . .
C116 N111 Zn2A 121.7(9) . .
C112 N111 Zn2A 123.7(8) . .
C116 N111 Zn2B 120.4(10) . .
C112 N111 Zn2B 123.7(10) . .
N111 C112 C113 122.1(12) . .
N111 C112 H112 119.0 . .
C113 C112 H112 119.0 . .
C114 C113 C112 121.0(13) . .
C114 C113 H113 119.5 . .
C112 C113 H113 119.5 . .
C115 C114 C113 116.9(11) . .
C115 C114 C133 121.7(10) . .
C113 C114 C133 120.9(10) . .
C114 C115 C116 119.5(12) . .
C114 C115 H115 120.2 . .
C116 C115 H115 120.2 . .
N111 C116 C115 125.0(13) . .
N111 C116 H116 117.5 . .
C115 C116 H116 117.5 . .
C122 N121 C126 115.9(9) . .
C122 N121 Zn3 119.9(7) . 6_566
C126 N121 Zn3 123.9(7) . 6_566
N121 C122 C123 125.2(12) . .
N121 C122 H122 117.4 . .
C123 C122 H122 117.4 . .
C122 C123 C124 117.3(11) . .
C122 C123 H123 121.3 . .
C124 C123 H123 121.3 . .
C125 C124 C123 118.3(9) . .
C125 C124 C135 123.4(9) . .
C123 C124 C135 118.4(9) . .
C126 C125 C124 119.3(9) . .
C126 C125 H125 120.3 . .
C124 C125 H125 120.3 . .
N121 C126 C125 124.0(10) . .
N121 C126 H126 118.0 . .
C125 C126 H126 118.0 . .
N132 C131 N136 126.8(9) . .
N132 C131 C104 117.2(8) . .
N136 C131 C104 116.0(8) . .
C131 N132 C133 114.4(8) . .
N132 C133 N134 125.4(9) . .
N132 C133 C114 118.4(8) . .
N134 C133 C114 116.1(8) . .
C135 N134 C133 114.6(8) . .
N134 C135 N136 125.4(8) . .
N134 C135 C124 117.8(8) . .
N136 C135 C124 116.7(8) . .
C135 N136 C131 113.1(8) . .
C142 N141 C146 118.1(9) . .
C142 N141 Zn2B 123.4(11) . .
C146 N141 Zn2B 118.5(11) . .
C142 N141 Zn2A 116.8(8) . .
C146 N141 Zn2A 125.1(7) . .
N141 C142 C143 123.0(11) . .
N141 C142 H142 118.5 . .
C143 C142 H142 118.5 . .
C144 C143 C142 118.7(10) . .
C144 C143 H143 120.6 . .
C142 C143 H143 120.6 . .
C143 C144 C145 117.6(9) . .
C143 C144 C171 119.3(9) . .
C145 C144 C171 123.1(10) . .
C146 C145 C144 120.0(11) . .
C146 C145 H145 120.0 . .
C144 C145 H145 120.0 . .
N141 C146 C145 122.5(11) . .
N141 C146 H146 118.7 . .
C145 C146 H146 118.7 . .
C152 N151 C156 117.8(9) . .
C152 N151 Zn3 122.7(6) . .
C156 N151 Zn3 118.8(7) . .
N151 C152 C153 122.8(9) . .
N151 C152 H152 118.6 . .
C153 C152 H152 118.6 . .
C154 C153 C152 119.1(9) . .
C154 C153 H153 120.5 . .
C152 C153 H153 120.5 . .
C153 C154 C155 118.7(9) . .
C153 C154 C173 122.2(8) . .
C155 C154 C173 119.2(8) . .
C156 C155 C154 118.7(9) . .
C156 C155 H155 120.6 . .
C154 C155 H155 120.6 . .
N151 C156 C155 122.7(10) . .
N151 C156 H156 118.6 . .
C155 C156 H156 118.6 . .
C166 N161 C162 118.5(9) . .
C166 N161 Zn1 119.6(7) . 3
C162 N161 Zn1 121.8(7) . 3
N161 C162 C163 122.6(10) . .
N161 C162 H162 118.7 . .
C163 C162 H162 118.7 . .
C162 C163 C164 119.1(10) . .
C162 C163 H163 120.5 . .
C164 C163 H163 120.5 . .
C165 C164 C163 118.4(9) . .
C165 C164 C175 122.5(9) . .
C163 C164 C175 119.0(9) . .
C164 C165 C166 118.3(9) . .
C164 C165 H165 120.8 . .
C166 C165 H165 120.8 . .
N161 C166 C165 122.9(10) . .
N161 C166 H166 118.5 . .
C165 C166 H166 118.5 . .
N176 C171 N172 126.5(8) . .
N176 C171 C144 119.1(8) . .
N172 C171 C144 114.2(9) . .
C171 N172 C173 115.2(8) . .
N174 C173 N172 124.2(8) . .
N174 C173 C154 118.2(8) . .
N172 C173 C154 117.6(8) . .
C173 N174 C175 115.6(7) . .
N174 C175 N176 123.7(8) . .
N174 C175 C164 117.9(8) . .
N176 C175 C164 118.3(8) . .
C171 N176 C175 114.5(8) . .
O206 C201 C202 120.2(19) . .
O206 C201 C211 116.8(18) . .
C202 C201 C211 123.1(19) . .
C203 C202 C201 122(2) . .
C203 C202 H202 119.0 . .
C201 C202 H202 119.0 . .
O217 C203 C202 121(2) . .
O217 C203 C204 123(2) . .
C202 C203 C204 116(2) . .
C201 O206 C205 122.0(16) . .
C205 C204 C210 121(2) . .
C205 C204 C203 115(2) . .
C210 C204 C203 124(2) . .
O206 C205 C204 124.0(19) . .
O206 C205 C207 110.5(19) . .
C204 C205 C207 125(2) . .
O218 C207 C205 131(3) . .
O218 C207 C208 117(2) . .
C205 C207 C208 112(2) . .
C209 C208 O220 130(3) . .
C209 C208 C207 120(2) . .
O220 C208 C207 110(3) . .
C208 C209 O222 116(3) . .
C208 C209 C210 127(3) . .
O222 C209 C210 117(3) . .
O224 C210 C209 125(2) . .
O224 C210 C204 120(2) . .
C209 C210 C204 115(2) . .
C216 C211 C201 126(2) . .
C216 C211 C212 112(2) . .
C201 C211 C212 121.2(18) . .
C213 C212 C211 123(2) . .
C213 C212 H212 118.6 . .
C211 C212 H212 118.6 . .
C212 C213 C214 121(2) . .
C212 C213 H213 119.5 . .
C214 C213 H213 119.5 . .
O226 C214 C215 119(2) . .
O226 C214 C213 124(2) . .
C215 C214 C213 117(2) . .
C216 C215 O228 129(2) . .
C216 C215 C214 120(2) . .
O228 C215 C214 110.7(19) . .
C215 C216 C211 127(2) . .
C215 C216 H216 116.7 . .
C211 C216 H216 116.7 . .
C207 O218 C219 116(3) . .
O218 C219 H21A 109.5 . .
O218 C219 H21B 109.5 . .
H21A C219 H21B 109.5 . .
O218 C219 H21C 109.5 . .
H21A C219 H21C 109.5 . .
H21B C219 H21C 109.5 . .
C221 O220 C208 118(2) . .
O220 C221 H22A 109.5 . .
O220 C221 H22B 109.5 . .
H22A C221 H22B 109.5 . .
O220 C221 H22C 109.5 . .
H22A C221 H22C 109.5 . .
H22B C221 H22C 109.5 . .
C209 O222 C223 125(3) . .
O222 C223 H22D 109.5 . .
O222 C223 H22E 109.5 . .
H22D C223 H22E 109.5 . .
O222 C223 H22F 109.5 . .
H22D C223 H22F 109.5 . .
H22E C223 H22F 109.5 . .
C210 O224 C225 122(2) . .
O224 C225 H22G 109.5 . .
O224 C225 H22H 109.5 . .
H22G C225 H22H 109.5 . .
O224 C225 H22I 109.5 . .
H22G C225 H22I 109.5 . .
H22H C225 H22I 109.5 . .
C214 O226 C227 119(2) . .
O226 C227 H22J 109.5 . .
O226 C227 H22K 109.5 . .
H22J C227 H22K 109.5 . .
O226 C227 H22L 109.5 . .
H22J C227 H22L 109.5 . .
H22K C227 H22L 109.5 . .
C229 O228 C215 118(2) . .
O228 C229 H22M 109.5 . .
O228 C229 H22N 109.5 . .
H22M C229 H22N 109.5 . .
O228 C229 H22O 109.5 . .
H22M C229 H22O 109.5 . .
H22N C229 H22O 109.5 . .
N111 Zn2A N141 99.7(5) . .
N111 Zn2A I22A 109.4(5) . .
N141 Zn2A I22A 107.4(4) . .
N111 Zn2A I21A 106.3(4) . .
N141 Zn2A I21A 111.0(5) . .
I22A Zn2A I21A 121.0(4) . .
N141 Zn2B N111 103.8(12) . .
N141 Zn2B I21B 113.0(11) . .
N111 Zn2B I21B 105.9(9) . .
N141 Zn2B I22B 103.8(9) . .
N111 Zn2B I22B 102.9(11) . .
I21B Zn2B I22B 125.1(10) . .
C91A C90A C95A 112(2) . .
C91A C90A H90A 109.2 . .
C95A C90A H90A 109.2 . .
C91A C90A H90B 109.2 . .
C95A C90A H90B 109.2 . .
H90A C90A H90B 107.9 . .
C90A C91A C92A 114(3) . .
C90A C91A H91A 108.7 . .
C92A C91A H91A 108.7 . .
C90A C91A H91B 108.7 . .
C92A C91A H91B 108.7 . .
H91A C91A H91B 107.6 . .
C91A C92A C93A 108(2) . .
C91A C92A H92A 110.2 . .
C93A C92A H92A 110.2 . .
C91A C92A H92B 110.2 . .
C93A C92A H92B 110.2 . .
H92A C92A H92B 108.5 . .
C94A C93A C92A 109(3) . .
C94A C93A H93A 109.9 . .
C92A C93A H93A 109.9 . .
C94A C93A H93B 109.9 . .
C92A C93A H93B 109.9 . .
H93A C93A H93B 108.3 . .
C95A C94A C93A 114(3) . .
C95A C94A H94A 108.8 . .
C93A C94A H94A 108.8 . .
C95A C94A H94B 108.8 . .
C93A C94A H94B 108.8 . .
H94A C94A H94B 107.7 . .
C94A C95A C90A 113(2) . .
C94A C95A H95A 109.1 . .
C90A C95A H95A 109.1 . .
C94A C95A H95B 109.1 . .
C90A C95A H95B 109.1 . .
H95A C95A H95B 107.8 . .
C91C C90C C95C 115(3) . .
C91C C90C H90C 108.6 . .
C95C C90C H90C 108.6 . .
C91C C90C H90D 108.6 . .
C95C C90C H90D 108.6 . .
H90C C90C H90D 107.6 . .
C90C C91C C92C 115(3) . .
C90C C91C H91C 108.4 . .
C92C C91C H91C 108.4 . .
C90C C91C H91D 108.4 . .
C92C C91C H91D 108.4 . .
H91C C91C H91D 107.5 . .
C91C C92C C93C 108(3) . .
C91C C92C H92C 110.1 . .
C93C C92C H92C 110.1 . .
C91C C92C H92D 110.1 . .
C93C C92C H92D 110.1 . .
H92C C92C H92D 108.4 . .
C94C C93C C92C 106(3) . .
C94C C93C H93C 110.5 . .
C92C C93C H93C 110.5 . .
C94C C93C H93D 110.5 . .
C92C C93C H93D 110.5 . .
H93C C93C H93D 108.7 . .
C95C C94C C93C 108(3) . .
C95C C94C H94C 110.0 . .
C93C C94C H94C 110.0 . .
C95C C94C H94D 110.0 . .
C93C C94C H94D 110.0 . .
H94C C94C H94D 108.4 . .
C90C C95C C94C 113(3) . .
C90C C95C H95C 109.0 . .
C94C C95C H95C 109.0 . .
C90C C95C H95D 109.0 . .
C94C C95C H95D 109.0 . .
H95C C95C H95D 107.8 . .
C95D C90D C91D 109(2) . .
C95D C90D H90E 109.8 . .
C91D C90D H90E 109.8 . .
C95D C90D H90F 109.8 . .
C91D C90D H90F 109.8 . .
H90E C90D H90F 108.2 . .
C90D C91D C92D 111(3) . .
C90D C91D H91E 109.5 . .
C92D C91D H91E 109.5 . .
C90D C91D H91F 109.5 . .
C92D C91D H91F 109.5 . .
H91E C91D H91F 108.0 . .
C91D C92D C93D 109(3) . .
C91D C92D H92E 109.8 . .
C93D C92D H92E 109.8 . .
C91D C92D H92F 109.8 . .
C93D C92D H92F 109.8 . .
H92E C92D H92F 108.3 . .
C92D C93D C94D 111(2) . .
C92D C93D H93E 109.5 . .
C94D C93D H93E 109.5 . .
C92D C93D H93F 109.5 . .
C94D C93D H93F 109.5 . .
H93E C93D H93F 108.1 . .
C95D C94D C93D 110(3) . .
C95D C94D H94E 109.6 . .
C93D C94D H94E 109.6 . .
C95D C94D H94F 109.6 . .
C93D C94D H94F 109.6 . .
H94E C94D H94F 108.1 . .
C94D C95D C90D 111(3) . .
C94D C95D H95E 109.4 . .
C90D C95D H95E 109.4 . .
C94D C95D H95F 109.4 . .
C90D C95D H95F 109.4 . .
H95E C95D H95F 108.0 . .
C91E C90E C95E 106(3) . .
C91E C90E H90G 110.5 . .
C95E C90E H90G 110.5 . .
C91E C90E H90H 110.5 . .
C95E C90E H90H 110.5 . .
H90G C90E H90H 108.7 . .
C92E C91E C90E 108(2) . .
C92E C91E H91G 110.1 . .
C90E C91E H91G 110.1 . .
C92E C91E H91H 110.1 . .
C90E C91E H91H 110.1 . .
H91G C91E H91H 108.5 . .
C93E C92E C91E 110(3) . .
C93E C92E H92G 109.7 . .
C91E C92E H92G 109.7 . .
C93E C92E H92H 109.7 . .
C91E C92E H92H 109.7 . .
H92G C92E H92H 108.2 . .
C92E C93E C94E 111(3) . .
C92E C93E H93G 109.3 . .
C94E C93E H93G 109.3 . .
C92E C93E H93H 109.3 . .
C94E C93E H93H 109.3 . .
H93G C93E H93H 108.0 . .
C93E C94E C95E 108(2) . .
C93E C94E H94G 110.1 . .
C95E C94E H94G 110.1 . .
C93E C94E H94H 110.1 . .
C95E C94E H94H 110.1 . .
H94G C94E H94H 108.4 . .
C94E C95E C90E 106(2) . .
C94E C95E H95G 110.5 . .
C90E C95E H95G 110.5 . .
C94E C95E H95H 110.5 . .
C90E C95E H95H 110.5 . .
H95G C95E H95H 108.7 . .
C91F C90F C95F 108(3) . .
C91F C90F H90I 110.1 . .
C95F C90F H90I 110.1 . .
C91F C90F H90J 110.1 . .
C95F C90F H90J 110.1 . .
H90I C90F H90J 108.4 . .
C90F C91F C92F 108(3) . .
C90F C91F H91I 110.0 . .
C92F C91F H91I 110.0 . .
C90F C91F H91J 110.0 . .
C92F C91F H91J 110.0 . .
H91I C91F H91J 108.4 . .
C93F C92F C91F 109(3) . .
C93F C92F H92I 109.9 . .
C91F C92F H92I 109.9 . .
C93F C92F H92J 109.9 . .
C91F C92F H92J 109.9 . .
H92I C92F H92J 108.3 . .
C92F C93F C94F 108(3) . .
C92F C93F H93I 110.1 . .
C94F C93F H93I 110.1 . .
C92F C93F H93J 110.1 . .
C94F C93F H93J 110.1 . .
H93I C93F H93J 108.4 . .
C95F C94F C93F 109(3) . .
C95F C94F H94I 110.0 . .
C93F C94F H94I 110.0 . .
C95F C94F H94J 110.0 . .
C93F C94F H94J 110.0 . .
H94I C94F H94J 108.4 . .
C94F C95F C90F 111(3) . .
C94F C95F H95I 109.4 . .
C90F C95F H95I 109.4 . .
C94F C95F H95J 109.4 . .
C90F C95F H95J 109.4 . .
H95I C95F H95J 108.0 . .

loop_
_geom_bond_atom_site_label_1
_geom_bond_atom_site_label_2
_geom_bond_distance
_geom_bond_site_symmetry_2
Zn1 N101 2.055(9) .
Zn1 N161 2.061(8) 3_445
Zn1 I12A 2.366(9) .
Zn1 I11B 2.397(16) .
Zn1 I11C 2.432(16) .
Zn1 I12B 2.666(18) .
Zn1 I11A 2.693(8) .
Zn1 I12C 2.78(3) .
Zn3 N121 2.077(8) 6_565
Zn3 N151 2.079(8) .
Zn3 I31B 2.34(2) .
Zn3 I32A 2.520(3) .
Zn3 I31A 2.565(4) .
Zn3 I32B 2.66(3) .
N101 C102 1.313(18) .
N101 C106 1.333(14) .
C102 C103 1.36(2) .
C102 H102 0.9500 .
C103 C104 1.391(16) .
C103 H103 0.9500 .
C104 C105 1.344(15) .
C104 C131 1.495(13) .
C105 C106 1.389(14) .
C105 H105 0.9500 .
C106 H106 0.9500 .
N111 C116 1.302(16) .
N111 C112 1.308(17) .
N111 Zn2A 2.044(13) .
N111 Zn2B 2.06(3) .
C112 C113 1.367(19) .
C112 H112 0.9500 .
C113 C114 1.342(16) .
C113 H113 0.9500 .
C114 C115 1.301(17) .
C114 C133 1.496(13) .
C115 C116 1.365(19) .
C115 H115 0.9500 .
C116 H116 0.9500 .
N121 C122 1.319(16) .
N121 C126 1.336(13) .
N121 Zn3 2.077(8) 6_566
C122 C123 1.362(17) .
C122 H122 0.9500 .
C123 C124 1.400(15) .
C123 H123 0.9500 .
C124 C125 1.361(14) .
C124 C135 1.470(12) .
C125 C126 1.354(13) .
C125 H125 0.9500 .
C126 H126 0.9500 .
C131 N132 1.320(13) .
C131 N136 1.352(11) .
N132 C133 1.334(13) .
C133 N134 1.344(12) .
N134 C135 1.341(12) .
C135 N136 1.348(11) .
N141 C142 1.311(15) .
N141 C146 1.323(15) .
N141 Zn2B 1.99(2) .
N141 Zn2A 2.126(12) .
C142 C143 1.390(14) .
C142 H142 0.9500 .
C143 C144 1.368(15) .
C143 H143 0.9500 .
C144 C145 1.375(14) .
C144 C171 1.509(12) .
C145 C146 1.363(16) .
C145 H145 0.9500 .
C146 H146 0.9500 .
N151 C152 1.327(12) .
N151 C156 1.341(13) .
C152 C153 1.386(13) .
C152 H152 0.9500 .
C153 C154 1.363(13) .
C153 H153 0.9500 .
C154 C155 1.388(13) .
C154 C173 1.473(12) .
C155 C156 1.371(15) .
C155 H155 0.9500 .
C156 H156 0.9500 .
N161 C166 1.325(14) .
N161 C162 1.338(14) .
N161 Zn1 2.061(8) 3
C162 C163 1.373(14) .
C162 H162 0.9500 .
C163 C164 1.393(13) .
C163 H163 0.9500 .
C164 C165 1.387(14) .
C164 C175 1.461(12) .
C165 C166 1.393(15) .
C165 H165 0.9500 .
C166 H166 0.9500 .
C171 N176 1.297(13) .
C171 N172 1.322(12) .
N172 C173 1.341(11) .
C173 N174 1.326(11) .
N174 C175 1.335(11) .
C175 N176 1.372(11) .
C201 O206 1.29(2) .
C201 C202 1.41(3) .
C201 C211 1.43(3) .
C202 C203 1.38(3) .
C202 H202 0.9500 .
C203 O217 1.27(3) .
C203 C204 1.52(3) .
O206 C205 1.36(3) .
C204 C205 1.37(3) .
C204 C210 1.42(4) .
C205 C207 1.37(3) .
C207 O218 1.26(3) .
C207 C208 1.58(4) .
C208 C209 1.27(4) .
C208 O220 1.42(3) .
C209 O222 1.40(4) .
C209 C210 1.40(4) .
C210 O224 1.32(3) .
C211 C216 1.39(3) .
C211 C212 1.45(3) .
C212 C213 1.35(4) .
C212 H212 0.9500 .
C213 C214 1.42(4) .
C213 H213 0.9500 .
C214 O226 1.30(3) .
C214 C215 1.41(3) .
C215 C216 1.32(3) .
C215 O228 1.37(3) .
C216 H216 0.9500 .
O218 C219 1.49(4) .
C219 H21A 0.9800 .
C219 H21B 0.9800 .
C219 H21C 0.9800 .
O220 C221 1.32(3) .
C221 H22A 0.9800 .
C221 H22B 0.9800 .
C221 H22C 0.9800 .
O222 C223 1.441(19) .
C223 H22D 0.9800 .
C223 H22E 0.9800 .
C223 H22F 0.9800 .
O224 C225 1.44(4) .
C225 H22G 0.9800 .
C225 H22H 0.9800 .
C225 H22I 0.9800 .
O226 C227 1.44(3) .
C227 H22J 0.9800 .
C227 H22K 0.9800 .
C227 H22L 0.9800 .
O228 C229 1.31(3) .
C229 H22M 0.9800 .
C229 H22N 0.9800 .
C229 H22O 0.9800 .
Zn2A I22A 2.526(9) .
Zn2A I21A 2.554(9) .
Zn2B I21B 2.49(2) .
Zn2B I22B 2.57(2) .
C90A C91A 1.54(2) .
C90A C95A 1.54(2) .
C90A H90A 0.9900 .
C90A H90B 0.9900 .
C91A C92A 1.54(2) .
C91A H91A 0.9900 .
C91A H91B 0.9900 .
C92A C93A 1.55(2) .
C92A H92A 0.9900 .
C92A H92B 0.9900 .
C93A C94A 1.54(2) .
C93A H93A 0.9900 .
C93A H93B 0.9900 .
C94A C95A 1.53(2) .
C94A H94A 0.9900 .
C94A H94B 0.9900 .
C95A H95A 0.9900 .
C95A H95B 0.9900 .
C90C C91C 1.52(2) .
C90C C95C 1.53(2) .
C90C H90C 0.9900 .
C90C H90D 0.9900 .
C91C C92C 1.53(2) .
C91C H91C 0.9900 .
C91C H91D 0.9900 .
C92C C93C 1.56(2) .
C92C H92C 0.9900 .
C92C H92D 0.9900 .
C93C C94C 1.55(2) .
C93C H93C 0.9900 .
C93C H93D 0.9900 .
C94C C95C 1.54(2) .
C94C H94C 0.9900 .
C94C H94D 0.9900 .
C95C H95C 0.9900 .
C95C H95D 0.9900 .
C90D C95D 1.53(2) .
C90D C91D 1.54(2) .
C90D H90E 0.9900 .
C90D H90F 0.9900 .
C91D C92D 1.54(2) .
C91D H91E 0.9900 .
C91D H91F 0.9900 .
C92D C93D 1.54(2) .
C92D H92E 0.9900 .
C92D H92F 0.9900 .
C93D C94D 1.54(2) .
C93D H93E 0.9900 .
C93D H93F 0.9900 .
C94D C95D 1.53(2) .
C94D H94E 0.9900 .
C94D H94F 0.9900 .
C95D H95E 0.9900 .
C95D H95F 0.9900 .
C90E C91E 1.54(2) .
C90E C95E 1.55(2) .
C90E H90G 0.9900 .
C90E H90H 0.9900 .
C91E C92E 1.54(2) .
C91E H91G 0.9900 .
C91E H91H 0.9900 .
C92E C93E 1.53(2) .
C92E H92G 0.9900 .
C92E H92H 0.9900 .
C93E C94E 1.53(2) .
C93E H93G 0.9900 .
C93E H93H 0.9900 .
C94E C95E 1.54(2) .
C94E H94G 0.9900 .
C94E H94H 0.9900 .
C95E H95G 0.9900 .
C95E H95H 0.9900 .
C90F C91F 1.54(2) .
C90F C95F 1.54(2) .
C90F H90I 0.9900 .
C90F H90J 0.9900 .
C91F C92F 1.54(2) .
C91F H91I 0.9900 .
C91F H91J 0.9900 .
C92F C93F 1.54(2) .
C92F H92I 0.9900 .
C92F H92J 0.9900 .
C93F C94F 1.54(2) .
C93F H93I 0.9900 .
C93F H93J 0.9900 .
C94F C95F 1.54(2) .
C94F H94I 0.9900 .
C94F H94J 0.9900 .
C95F H95I 0.9900 .
C95F H95J 0.9900 .

loop_
_geom_hbond_atom_site_label_D
_geom_hbond_atom_site_label_H
_geom_hbond_atom_site_label_A
_geom_hbond_distance_DH
_geom_hbond_distance_HA
_geom_hbond_distance_DA
_geom_hbond_angle_DHA
_geom_hbond_site_symmetry_A
C102 H102 I11A 0.95 3.20 3.704(19) 115.3 .
C106 H106 I12A 0.95 3.28 3.852(16) 120.5 .
C106 H106 I12B 0.95 3.19 3.84(2) 126.8 .
C106 H106 I12C 0.95 3.08 3.75(2) 128.8 .
C112 H112 O217 0.95 2.46 3.28(2) 145.3 .
C116 H116 I21A 0.95 3.11 3.756(16) 127.0 .
C116 H116 I21B 0.95 3.07 3.694(19) 124.2 .
C122 H122 I32A 0.95 3.19 3.803(13) 124.1 6_566
C122 H122 I32B 0.95 3.03 3.724(17) 131.3 6_566
C126 H126 I31A 0.95 3.18 3.823(11) 126.6 6_566
C126 H126 I31B 0.95 3.32 3.886(19) 120.1 6_566
C142 H142 I22A 0.95 3.02 3.714(12) 131.1 .
C142 H142 I22B 0.95 3.00 3.639(15) 126.2 .
C146 H146 I21B 0.95 3.25 3.838(16) 121.6 .
C152 H152 I22A 0.95 3.10 3.861(10) 137.9 1_565
C152 H152 I22B 0.95 3.04 3.810(14) 139.2 1_565
C155 H155 I11A 0.95 3.27 3.888(13) 124.2 2_655
C162 H162 I11A 0.95 3.26 3.842(13) 121.6 3
C162 H162 I11B 0.95 3.10 3.696(16) 122.6 3
C162 H162 I11C 0.95 3.22 3.83(2) 124.0 3
C163 H163 I21A 0.95 3.14 3.904(11) 138.2 1_565
C166 H166 I32A 0.95 3.15 3.887(10) 135.2 4_645
C166 H166 I32B 0.95 3.17 3.881(15) 133.0 4_645
C221 H22B O222 0.98 2.41 3.02(4) 119.3 .
C223 H22E O224 0.98 2.19 2.80(6) 119.5 .
C225 H22I O217 0.98 2.50 3.01(4) 112.0 .

loop_
_geom_torsion_atom_site_label_1
_geom_torsion_atom_site_label_2
_geom_torsion_atom_site_label_3
_geom_torsion_atom_site_label_4
_geom_torsion
_geom_torsion_site_symmetry_1
C106 N101 C102 C103 0(3) .
Zn1 N101 C102 C103 178.4(17) .
N101 C102 C103 C104 -4(3) .
C102 C103 C104 C105 7(3) .
C102 C103 C104 C131 -177.9(16) .
C103 C104 C105 C106 -5.3(19) .
C131 C104 C105 C106 179.6(10) .
C102 N101 C106 C105 2(2) .
Zn1 N101 C106 C105 -176.5(9) .
C104 C105 C106 N101 1.1(18) .
C116 N111 C112 C113 -11(3) .
Zn2A N111 C112 C113 172.8(16) .
Zn2B N111 C112 C113 -178.0(18) .
N111 C112 C113 C114 5(3) .
C112 C113 C114 C115 4(3) .
C112 C113 C114 C133 175.3(16) .
C113 C114 C115 C116 -6(3) .
C133 C114 C115 C116 -177.0(19) .
C112 N111 C116 C115 10(3) .
Zn2A N111 C116 C115 -174(2) .
Zn2B N111 C116 C115 177(2) .
C114 C115 C116 N111 -1(4) .
C126 N121 C122 C123 2(3) .
Zn3 N121 C122 C123 -172.2(18) 6_566
N121 C122 C123 C124 0(3) .
C122 C123 C124 C125 -1(3) .
C122 C123 C124 C135 178.5(16) .
C123 C124 C125 C126 1.0(18) .
C135 C124 C125 C126 -178.9(9) .
C122 N121 C126 C125 -2.1(19) .
Zn3 N121 C126 C125 171.4(8) 6_566
C124 C125 C126 N121 0.8(17) .
C105 C104 C131 N132 -152.3(10) .
C103 C104 C131 N132 32.7(16) .
C105 C104 C131 N136 28.2(14) .
C103 C104 C131 N136 -146.9(13) .
N136 C131 N132 C133 3.1(14) .
C104 C131 N132 C133 -176.5(8) .
C131 N132 C133 N134 1.3(14) .
C131 N132 C133 C114 178.2(8) .
C115 C114 C133 N132 -178.6(15) .
C113 C114 C133 N132 10.3(17) .
C115 C114 C133 N134 -1.4(18) .
C113 C114 C133 N134 -172.5(13) .
N132 C133 N134 C135 -3.3(13) .
C114 C133 N134 C135 179.7(8) .
C133 N134 C135 N136 1.4(13) .
C133 N134 C135 C124 179.0(8) .
C125 C124 C135 N134 -172.7(9) .
C123 C124 C135 N134 7.4(16) .
C125 C124 C135 N136 5.0(14) .
C123 C124 C135 N136 -174.9(12) .
N134 C135 N136 C131 2.1(13) .
C124 C135 N136 C131 -175.4(8) .
N132 C131 N136 C135 -4.6(13) .
C104 C131 N136 C135 174.9(8) .
C146 N141 C142 C143 1(2) .
Zn2B N141 C142 C143 179.6(14) .
Zn2A N141 C142 C143 179.2(12) .
N141 C142 C143 C144 0(2) .
C142 C143 C144 C145 0(2) .
C142 C143 C144 C171 178.7(12) .
C143 C144 C145 C146 -2(2) .
C171 C144 C145 C146 179.3(12) .
C142 N141 C146 C145 -4(2) .
Zn2B N141 C146 C145 178.2(14) .
Zn2A N141 C146 C145 178.8(11) .
C144 C145 C146 N141 4(2) .
C156 N151 C152 C153 1.4(18) .
Zn3 N151 C152 C153 171.2(9) .
N151 C152 C153 C154 1.3(18) .
C152 C153 C154 C155 -0.2(18) .
C152 C153 C154 C173 179.5(10) .
C153 C154 C155 C156 -3(2) .
C173 C154 C155 C156 176.9(13) .
C152 N151 C156 C155 -5(2) .
Zn3 N151 C156 C155 -175.4(13) .
C154 C155 C156 N151 6(3) .
C166 N161 C162 C163 -1(2) .
Zn1 N161 C162 C163 -179.2(11) 3
N161 C162 C163 C164 -1(2) .
C162 C163 C164 C165 1.4(18) .
C162 C163 C164 C175 179.9(11) .
C163 C164 C165 C166 -0.3(17) .
C175 C164 C165 C166 -178.7(10) .
C162 N161 C166 C165 2.1(19) .
Zn1 N161 C166 C165 -179.6(9) 3
C164 C165 C166 N161 -1.5(19) .
C143 C144 C171 N176 -177.2(11) .
C145 C144 C171 N176 1.5(17) .
C143 C144 C171 N172 -2.2(15) .
C145 C144 C171 N172 176.5(11) .
N176 C171 N172 C173 3.8(15) .
C144 C171 N172 C173 -170.8(9) .
C171 N172 C173 N174 -2.3(15) .
C171 N172 C173 C154 177.2(9) .
C153 C154 C173 N174 1.2(15) .
C155 C154 C173 N174 -179.0(11) .
C153 C154 C173 N172 -178.2(10) .
C155 C154 C173 N172 1.5(16) .
N172 C173 N174 C175 -1.6(14) .
C154 C173 N174 C175 178.9(8) .
C173 N174 C175 N176 4.5(14) .
C173 N174 C175 C164 -178.2(9) .
C165 C164 C175 N174 179.6(10) .
C163 C164 C175 N174 1.2(15) .
C165 C164 C175 N176 -2.9(15) .
C163 C164 C175 N176 178.6(10) .
N172 C171 N176 C175 -1.2(15) .
C144 C171 N176 C175 173.2(9) .
N174 C175 N176 C171 -3.3(14) .
C164 C175 N176 C171 179.4(9) .
O206 C201 C202 C203 0(3) .
C211 C201 C202 C203 -179(2) .
C201 C202 C203 O217 179(2) .
C201 C202 C203 C204 -2(3) .
C202 C201 O206 C205 3(3) .
C211 C201 O206 C205 -178.3(17) .
O217 C203 C204 C205 -179(2) .
C202 C203 C204 C205 2(3) .
O217 C203 C204 C210 1(4) .
C202 C203 C204 C210 -178(2) .
C201 O206 C205 C204 -3(3) .
C201 O206 C205 C207 179.5(18) .
C210 C204 C205 O206 180(2) .
C203 C204 C205 O206 0(3) .
C210 C204 C205 C207 -3(3) .
C203 C204 C205 C207 178(2) .
O206 C205 C207 O218 -11(3) .
C204 C205 C207 O218 171(2) .
O206 C205 C207 C208 178.6(17) .
C204 C205 C207 C208 1(3) .
O218 C207 C208 C209 -171(3) .
C205 C207 C208 C209 1(3) .
O218 C207 C208 O220 13(3) .
C205 C207 C208 O220 -175(2) .
O220 C208 C209 O222 -3(5) .
C207 C208 C209 O222 -179(2) .
O220 C208 C209 C210 174(3) .
C207 C208 C209 C210 -2(4) .
C208 C209 C210 O224 179(3) .
O222 C209 C210 O224 -5(4) .
C208 C209 C210 C204 0(4) .
O222 C209 C210 C204 177(2) .
C205 C204 C210 O224 -176(2) .
C203 C204 C210 O224 3(4) .
C205 C204 C210 C209 2(4) .
C203 C204 C210 C209 -178(2) .
O206 C201 C211 C216 175(2) .
C202 C201 C211 C216 -7(3) .
O206 C201 C211 C212 -10(3) .
C202 C201 C211 C212 168(2) .
C216 C211 C212 C213 1(3) .
C201 C211 C212 C213 -175(2) .
C211 C212 C213 C214 -4(4) .
C212 C213 C214 O226 -178(2) .
C212 C213 C214 C215 1(4) .
O226 C214 C215 C216 -177(2) .
C213 C214 C215 C216 4(3) .
O226 C214 C215 O228 1(3) .
C213 C214 C215 O228 -178(2) .
O228 C215 C216 C211 175(2) .
C214 C215 C216 C211 -8(4) .
C201 C211 C216 C215 -180(2) .
C212 C211 C216 C215 5(3) .
C205 C207 O218 C219 81(4) .
C208 C207 O218 C219 -109(3) .
C209 C208 O220 C221 62(4) .
C207 C208 O220 C221 -122(3) .
C208 C209 O222 C223 -142(4) .
C210 C209 O222 C223 41(5) .
C209 C210 O224 C225 94(4) .
C204 C210 O224 C225 -88(3) .
C215 C214 O226 C227 177(2) .
C213 C214 O226 C227 -4(4) .
C216 C215 O228 C229 8(4) .
C214 C215 O228 C229 -170(3) .
C95A C90A C91A C92A 51(6) .
C90A C91A C92A C93A -59(5) .
C91A C92A C93A C94A 61(5) .
C92A C93A C94A C95A -59(5) .
C93A C94A C95A C90A 50(6) .
C91A C90A C95A C94A -44(6) .
C95C C90C C91C C92C 40(8) .
C90C C91C C92C C93C -53(7) .
C91C C92C C93C C94C 66(5) .
C92C C93C C94C C95C -68(5) .
C91C C90C C95C C94C -42(8) .
C93C C94C C95C C90C 56(7) .
C95D C90D C91D C92D 32(10) .
C90D C91D C92D C93D -69(6) .
C91D C92D C93D C94D 34(10) .
C92D C93D C94D C95D 30(10) .
C93D C94D C95D C90D -67(6) .
C91D C90D C95D C94D 33(10) .
C95E C90E C91E C92E -49(7) .
C90E C91E C92E C93E -19(7) .
C91E C92E C93E C94E 67(6) .
C92E C93E C94E C95E -37(7) .
C93E C94E C95E C90E -31(7) .
C91E C90E C95E C94E 79(4) .
C95F C90F C91F C92F 8(20) .
C90F C91F C92F C93F -67(12) .
C91F C92F C93F C94F 60(14) .
C92F C93F C94F C95F 4(20) .
C93F C94F C95F C90F -63(12) .
C91F C90F C95F C94F 56(15) .
